data_7108166
loop_
_publ_author_name
'Kosei Sugahara'
'Toshihiro Kimura'
'Keigo Kamata'
'Kazuya Yamaguchi'
'Noritaka Mizuno'

_publ_section_title
;
 A highly negatively charged Y-Keggin germanodecatungstate efficient for
 Knoevenagel condensation
;
_journal_issue 67
_journal_name_full Chem.Commun.
_journal_page_first 8422
_journal_page_last 8424
_journal_paper_doi 10.1039/c2cc33839d
_journal_volume 48
_journal_year 2012
_chemical_formula_moiety 'C102 Ge1 N9 O36 W10'
_chemical_formula_sum 'C102 Ge N9 O36 W10'
_chemical_formula_weight 3838.2
_space_group_IT_number 61
_symmetry_cell_setting orthorhombic
_symmetry_space_group_name_Hall '-P 2ac 2ab'
_symmetry_space_group_name_H-M 'P b c a'
_audit_creation_date 2011-11-05T14:32:57-00:00
_audit_creation_method 'WinGX routine CIF_UPDATE'
_cell_angle_alpha 90
_cell_angle_beta 90
_cell_angle_gamma 90
_cell_formula_units_Z 8
_cell_length_a 17.74710(10)
_cell_length_b 31.6276(2)
_cell_length_c 48.1971(2)
_cell_measurement_reflns_used 0
_cell_measurement_temperature 153(2)
_cell_measurement_theta_max 0
_cell_measurement_theta_min 0
_cell_volume 27052.9(3)
_computing_molecular_graphics 'Ortep-3 for Windows (Farrugia, 1997)'
_computing_publication_material 'WinGX publication routines (Farrugia, 1999)'
_computing_structure_refinement 'SHELXL-97 (Sheldrick, 1997)'
_computing_structure_solution 'SHELXS-86 (Sheldrick, 1986)'
_diffrn_ambient_temperature 153
_diffrn_measured_fraction_theta_full 0.996
_diffrn_measured_fraction_theta_max 0.996
_diffrn_radiation_probe x-ray
_diffrn_radiation_type MoK\a
_diffrn_radiation_wavelength 0.71069
_diffrn_reflns_av_R_equivalents 0
_diffrn_reflns_limit_h_max 24
_diffrn_reflns_limit_h_min 0
_diffrn_reflns_limit_k_max 43
_diffrn_reflns_limit_k_min 0
_diffrn_reflns_limit_l_max 66
_diffrn_reflns_limit_l_min 0
_diffrn_reflns_number 37849
_diffrn_reflns_theta_full 29.59
_diffrn_reflns_theta_max 29.59
_diffrn_reflns_theta_min 0.84
_exptl_absorpt_coefficient_mu 8.75
_exptl_absorpt_correction_type none
_exptl_crystal_colour colorless
_exptl_crystal_density_diffrn 1.885
_exptl_crystal_density_method 'not measured'
_exptl_crystal_description block
_exptl_crystal_F_000 13880
_exptl_crystal_size_max 0.1
_exptl_crystal_size_mid 0.1
_exptl_crystal_size_min 0.1
_refine_diff_density_max 2.22
_refine_diff_density_min -4.827
_refine_ls_extinction_method none
_refine_ls_goodness_of_fit_ref 1.271
_refine_ls_hydrogen_treatment none
_refine_ls_matrix_type full
_refine_ls_number_parameters 1048
_refine_ls_number_reflns 37849
_refine_ls_number_restraints 18
_refine_ls_restrained_S_all 1.27
_refine_ls_R_factor_gt 0.0866
_refine_ls_shift/su_max 0
_refine_ls_structure_factor_coef Fsqd
_refine_ls_weighting_details 'calc w=1/[\s^2^(Fo^2^)+(0.0764P)^2^+1339.8663P] where P=(Fo^2^+2Fc^2^)/3'
_refine_ls_weighting_scheme calc
_refine_ls_wR_factor_ref 0.2543
_reflns_number_gt 33132
_reflns_number_total 37849
_reflns_threshold_expression >2sigma(I)
_cod_data_source_file c2cc33839d.txt
_cod_data_source_block shelxl
_cod_database_code 7108166

loop_
_symmetry_equiv_pos_as_xyz
'x, y, z'
'-x+1/2, y+1/2, z'
'x, -y+1/2, z+1/2'
'-x+1/2, -y, z+1/2'
'-x, -y, -z'
'x-1/2, -y-1/2, -z'
'-x, y-1/2, -z-1/2'
'x-1/2, y, -z-1/2'

loop_
_atom_site_label
_atom_site_type_symbol
_atom_site_fract_x
_atom_site_fract_y
_atom_site_fract_z
_atom_site_U_iso_or_equiv
_atom_site_adp_type
_atom_site_occupancy
_atom_site_calc_flag
_atom_site_refinement_flags
W1 W 0.40870(3) 0.19883(2) 0.085660(13) 0.02846(13) Uani 1 d .
W2 W 0.42385(3) 0.16974(2) 0.151219(13) 0.02786(13) Uani 1 d .
W3 W 0.13076(4) 0.24826(2) 0.174948(14) 0.03284(14) Uani 1 d .
W4 W 0.11594(4) 0.27642(2) 0.108915(14) 0.03350(14) Uani 1 d .
W5 W 0.24676(4) 0.11388(2) 0.070594(14) 0.03312(14) Uani 1 d .
W6 W 0.26956(4) 0.08272(2) 0.144697(14) 0.03132(13) Uani 1 d .
W7 W 0.09983(3) 0.12553(2) 0.157758(14) 0.03201(14) Uani 1 d .
W8 W 0.08101(3) 0.16066(2) 0.084216(14) 0.03329(14) Uani 1 d .
W9 W 0.21902(3) 0.21496(2) 0.054940(13) 0.02909(13) Uani 1 d .
W10 W 0.25002(3) 0.15593(2) 0.193499(12) 0.02689(12) Uani 1 d .
Ge1 Ge 0.24065(8) 0.19250(5) 0.12542(3) 0.0229(3) Uani 1 d .
O1 O 0.4488(6) 0.2484(4) 0.0917(3) 0.039(3) Uani 1 d .
O2 O 0.4586(7) 0.1803(5) 0.0568(3) 0.042(3) Uani 1 d .
O3 O 0.4632(6) 0.2173(4) 0.1610(3) 0.040(3) Uani 1 d .
O4 O 0.4851(6) 0.1332(4) 0.1661(2) 0.034(2) Uani 1 d .
O5 O 0.1777(9) 0.2942(4) 0.1832(3) 0.047(3) Uani 1 d .
O6 O 0.0626(7) 0.2460(4) 0.2004(3) 0.040(3) Uani 1 d .
O7 O 0.1657(8) 0.3219(4) 0.1150(3) 0.046(3) Uani 1 d .
O8 O 0.0363(8) 0.2950(4) 0.0917(3) 0.048(3) Uani 1 d .
O9 O 0.2699(9) 0.0719(4) 0.0496(3) 0.046(3) Uani 1 d .
O10 O 0.2963(8) 0.0303(4) 0.1471(3) 0.043(3) Uani 1 d .
O11 O 0.0166(7) 0.1021(4) 0.1685(3) 0.044(3) Uani 1 d .
O12 O -0.0076(7) 0.1473(5) 0.0722(3) 0.047(3) Uani 1 d .
O13 O 0.2227(7) 0.2405(4) 0.0231(3) 0.041(3) Uani 1 d .
O14 O 0.2662(6) 0.1526(4) 0.2289(2) 0.036(2) Uani 1 d .
O15 O 0.3379(5) 0.1997(3) 0.1238(2) 0.026(2) Uani 1 d .
O16 O 0.1931(6) 0.2378(3) 0.1352(2) 0.030(2) Uani 1 d .
O17 O 0.2057(6) 0.1738(3) 0.0935(2) 0.026(2) Uani 1 d .
O18 O 0.2196(5) 0.1504(3) 0.1479(2) 0.0231(19) Uani 1 d .
O19 O 0.4605(6) 0.1662(3) 0.1134(2) 0.030(2) Uani 1 d .
O20 O 0.3466(6) 0.1352(3) 0.0827(2) 0.030(2) Uani 1 d .
O21 O 0.3180(6) 0.2208(4) 0.0683(2) 0.030(2) Uani 1 d .
O22 O 0.3594(6) 0.1120(3) 0.1374(2) 0.030(2) Uani 1 d .
O23 O 0.3443(6) 0.1722(4) 0.1794(2) 0.031(2) Uani 1 d .
O24 O 0.0691(7) 0.2701(4) 0.1451(2) 0.035(2) Uani 1 d .
O25 O 0.0775(6) 0.1864(3) 0.1591(2) 0.031(2) Uani 1 d .
O26 O 0.2066(6) 0.2104(4) 0.1894(3) 0.035(2) Uani 1 d .
O27 O 0.0664(6) 0.2113(4) 0.1039(2) 0.034(2) Uani 1 d .
O28 O 0.1799(7) 0.2574(4) 0.0789(3) 0.038(3) Uani 1 d .
O29 O 0.2450(6) 0.0855(3) 0.1060(2) 0.029(2) Uani 1 d .
O30 O 0.1381(6) 0.1117(4) 0.0689(3) 0.036(3) Uani 1 d .
O31 O 0.2483(7) 0.1564(4) 0.0436(2) 0.038(3) Uani 1 d .
O32 O 0.1589(6) 0.0760(4) 0.1513(2) 0.031(2) Uani 1 d .
O33 O 0.2761(6) 0.0974(4) 0.1829(2) 0.031(2) Uani 1 d .
O34 O 0.0796(6) 0.1293(4) 0.1192(2) 0.030(2) Uani 1 d .
O35 O 0.1471(6) 0.1328(4) 0.1926(2) 0.029(2) Uani 1 d .
O36 O 0.1164(6) 0.1915(4) 0.0530(3) 0.037(3) Uani 1 d .
N1 N 0.9675(9) 0.2614(5) 0.0107(3) 0.044(3) Uiso 1 d .
N2 N 0.5607(16) 0.0691(9) 0.0941(6) 0.088(7) Uiso 1 d .
N3 N 0.0264(14) 0.0028(8) 0.0947(5) 0.076(6) Uiso 1 d .
N4 N 0.5201(10) 0.1417(5) 0.2418(4) 0.046(4) Uiso 1 d .
N5 N 0.3776(15) 0.3334(8) 0.1509(5) 0.079(7) Uiso 1 d .
N6 N 0.9270(15) 0.3484(8) 0.1659(5) 0.078(6) Uiso 1 d .
N7 N 0.887(2) 0.1209(13) 0.1254(9) 0.137(13) Uiso 1 d .
N8 N 0.1354(17) 0.1083(10) 0.0050(6) 0.096(8) Uiso 1 d .
N9 N 0.1733(16) 0.0277(9) 0.2097(6) 0.087(7) Uiso 1 d .
C701 C 0.843(3) 0.0896(18) 0.1119(11) 0.143(18) Uiso 1 d .
C702 C 0.797(4) 0.060(2) 0.1148(13) 0.16(2) Uiso 1 d .
C801 C 0.107(2) 0.0948(11) -0.0202(8) 0.086(9) Uiso 1 d .
C802 C 0.078(2) 0.0903(13) -0.0418(9) 0.106(12) Uiso 1 d .
C901 C 0.1417(18) 0.0017(11) 0.2305(7) 0.081(8) Uiso 1 d .
C902 C 0.1168(19) -0.0211(11) 0.2466(7) 0.085(9) Uiso 1 d .
C101 C 1.0322(13) 0.2834(7) 0.0250(5) 0.053(5) Uiso 1 d .
C102 C 1.055(3) 0.3275(14) 0.0129(10) 0.057(5) Uiso 0.67(3) d P
C103 C 1.121(2) 0.3426(13) 0.0320(8) 0.057(5) Uiso 0.67(3) d P
C104 C 1.139(2) 0.3878(12) 0.0219(8) 0.057(5) Uiso 0.67(3) d P
C152 C 1.061(6) 0.319(3) 0.008(2) 0.057(5) Uiso 0.33(3) d P
C153 C 1.126(5) 0.335(3) 0.0231(17) 0.057(5) Uiso 0.33(3) d P
C154 C 1.154(4) 0.379(2) 0.0097(17) 0.057(5) Uiso 0.33(3) d P
C105 C 0.9024(12) 0.2908(7) 0.0064(4) 0.047(4) Uiso 1 d .
C106 C 0.876(3) 0.3180(15) 0.0313(11) 0.049(4) Uiso 0.53(3) d P
C107 C 0.820(3) 0.3500(15) 0.0236(9) 0.049(4) Uiso 0.53(3) d P
C108 C 0.785(2) 0.3685(15) 0.0487(9) 0.049(4) Uiso 0.53(3) d P
C156 C 0.872(3) 0.3071(16) 0.0340(12) 0.049(4) Uiso 0.47(3) d P
C157 C 0.804(3) 0.3358(16) 0.0275(10) 0.049(4) Uiso 0.47(3) d P
C158 C 0.777(3) 0.3537(16) 0.0566(10) 0.049(4) Uiso 0.47(3) d P
C109 C 0.986(4) 0.2383(18) -0.0176(14) 0.053(4) Uiso 0.45(3) d P
C110 C 1.043(4) 0.203(2) -0.0180(16) 0.053(4) Uiso 0.45(3) d P
C111 C 1.066(3) 0.1960(18) -0.0484(11) 0.053(4) Uiso 0.45(3) d P
C112 C 1.114(3) 0.2292(17) -0.0588(11) 0.053(4) Uiso 0.45(3) d P
C159 C 0.992(3) 0.2491(15) -0.0185(12) 0.053(4) Uiso 0.55(3) d P
C160 C 1.052(3) 0.2117(16) -0.0183(13) 0.053(4) Uiso 0.55(3) d P
C161 C 1.090(3) 0.2076(15) -0.0468(10) 0.053(4) Uiso 0.55(3) d P
C162 C 1.144(3) 0.2444(14) -0.0526(9) 0.053(4) Uiso 0.55(3) d P
C113 C 0.9438(12) 0.2238(7) 0.0296(4) 0.049(5) Uiso 1 d .
C114 C 0.8820(18) 0.1967(10) 0.0184(7) 0.079(8) Uiso 1 d .
C115 C 0.836(3) 0.1750(18) 0.0421(11) 0.088(9) Uiso 0.68(3) d P
C116 C 0.769(3) 0.1524(18) 0.0316(11) 0.088(9) Uiso 0.68(3) d P
C165 C 0.811(7) 0.200(4) 0.048(2) 0.088(9) Uiso 0.32(3) d P
C166 C 0.751(7) 0.177(4) 0.042(2) 0.088(9) Uiso 0.32(3) d P
C201 C 0.619(4) 0.036(2) 0.0888(15) 0.082(6) Uiso 0.48(3) d P
C202 C 0.653(4) 0.045(2) 0.0641(16) 0.082(6) Uiso 0.48(3) d P
C203 C 0.704(4) -0.004(2) 0.0580(15) 0.082(6) Uiso 0.48(3) d P
C204 C 0.757(4) 0.014(2) 0.0317(15) 0.082(6) Uiso 0.48(3) d P
C251 C 0.607(4) 0.037(2) 0.0765(15) 0.082(6) Uiso 0.52(3) d P
C252 C 0.644(4) 0.047(2) 0.0467(15) 0.082(6) Uiso 0.52(3) d P
C253 C 0.710(4) 0.015(2) 0.0448(14) 0.082(6) Uiso 0.52(3) d P
C254 C 0.741(4) 0.014(2) 0.0107(14) 0.082(6) Uiso 0.52(3) d P
C205 C 0.521(2) 0.0848(12) 0.0714(8) 0.091(10) Uiso 1 d .
C206 C 0.469(5) 0.051(3) 0.0610(19) 0.073(6) Uiso 0.36(3) d P
C207 C 0.464(5) 0.045(3) 0.0414(18) 0.073(6) Uiso 0.36(3) d P
C208 C 0.403(5) 0.036(3) 0.0113(18) 0.073(6) Uiso 0.36(3) d P
C256 C 0.476(3) 0.0672(17) 0.0526(11) 0.073(6) Uiso 0.64(3) d P
C257 C 0.451(3) 0.0793(15) 0.0282(10) 0.073(6) Uiso 0.64(3) d P
C258 C 0.415(3) 0.0580(17) 0.0090(10) 0.073(6) Uiso 0.64(3) d P
C209 C 0.499(5) 0.053(3) 0.1042(17) 0.065(5) Uiso 0.36(2) d P
C210 C 0.537(4) 0.032(2) 0.1258(17) 0.065(5) Uiso 0.36(2) d P
C211 C 0.493(5) 0.020(3) 0.1501(17) 0.065(5) Uiso 0.36(2) d P
C212 C 0.518(4) -0.005(2) 0.1660(16) 0.065(5) Uiso 0.36(2) d P
C259 C 0.506(3) 0.0490(15) 0.1161(10) 0.065(5) Uiso 0.64(2) d P
C260 C 0.539(3) 0.0324(14) 0.1443(10) 0.065(5) Uiso 0.64(2) d P
C261 C 0.478(3) 0.0119(15) 0.1605(10) 0.065(5) Uiso 0.64(2) d P
C262 C 0.517(2) -0.0057(14) 0.1868(9) 0.065(5) Uiso 0.64(2) d P
C213 C 0.601(3) 0.1032(15) 0.1137(11) 0.061(4) Uiso 0.59(2) d P
C214 C 0.634(2) 0.1378(14) 0.0943(9) 0.061(4) Uiso 0.59(2) d P
C215 C 0.685(3) 0.1682(15) 0.1148(10) 0.061(4) Uiso 0.59(2) d P
C216 C 0.638(3) 0.1924(14) 0.1349(9) 0.061(4) Uiso 0.59(2) d P
C263 C 0.578(4) 0.111(2) 0.0818(13) 0.061(4) Uiso 0.41(2) d P
C264 C 0.611(4) 0.115(2) 0.1105(16) 0.061(4) Uiso 0.41(2) d P
C265 C 0.653(4) 0.169(2) 0.1113(14) 0.061(4) Uiso 0.41(2) d P
C266 C 0.667(4) 0.183(2) 0.1462(14) 0.061(4) Uiso 0.41(2) d P
C301 C -0.040(3) -0.0371(18) 0.0984(12) 0.149(19) Uiso 1 d .
C302 C -0.114(4) -0.020(2) 0.1043(15) 0.20(3) Uiso 1 d .
C303 C -0.186(4) -0.060(2) 0.1125(14) 0.20(3) Uiso 1 d .
C304 C -0.266(7) -0.024(4) 0.120(3) 0.38(7) Uiso 1 d .
C305 C -0.0048(17) 0.0397(10) 0.0777(6) 0.075(7) Uiso 1 d .
C306 C -0.0151(18) 0.0293(10) 0.0479(7) 0.081(8) Uiso 1 d .
C307 C -0.060(2) 0.0654(12) 0.0346(8) 0.095(10) Uiso 1 d .
C308 C -0.071(3) 0.0564(16) 0.0021(10) 0.129(15) Uiso 1 d .
C309 C 0.0298(16) 0.0189(9) 0.1250(6) 0.069(7) Uiso 1 d .
C310 C 0.039(5) -0.015(3) 0.1490(18) 0.097(9) Uiso 0.59(3) d P
C311 C -0.004(4) -0.002(2) 0.1726(14) 0.097(9) Uiso 0.59(3) d P
C312 C -0.064(4) -0.014(2) 0.1777(14) 0.097(9) Uiso 0.59(3) d P
C360 C 0.056(7) -0.005(4) 0.145(3) 0.097(9) Uiso 0.41(3) d P
C361 C -0.037(5) -0.037(3) 0.155(2) 0.097(9) Uiso 0.41(3) d P
C362 C -0.016(5) -0.042(3) 0.1891(19) 0.097(9) Uiso 0.41(3) d P
C313 C 0.126(5) 0.017(3) 0.0905(18) 0.088(7) Uiso 0.42(2) d P
C314 C 0.158(5) 0.000(3) 0.0863(19) 0.088(7) Uiso 0.42(2) d P
C315 C 0.236(6) -0.027(3) 0.0754(19) 0.088(7) Uiso 0.42(2) d P
C316 C 0.320(5) -0.006(3) 0.0815(17) 0.088(7) Uiso 0.42(2) d P
C363 C 0.092(4) -0.017(2) 0.0813(13) 0.088(7) Uiso 0.58(2) d P
C364 C 0.174(4) -0.018(2) 0.0979(14) 0.088(7) Uiso 0.58(2) d P
C365 C 0.243(5) -0.022(3) 0.0837(14) 0.088(7) Uiso 0.58(2) d P
C366 C 0.308(3) -0.045(2) 0.0952(13) 0.088(7) Uiso 0.58(2) d P
C401 C 0.5252(11) 0.1784(6) 0.2238(4) 0.045(4) Uiso 1 d .
C402 C 0.5897(14) 0.2106(8) 0.2322(5) 0.058(5) Uiso 1 d .
C403 C 0.5867(18) 0.2499(10) 0.2140(7) 0.080(8) Uiso 1 d .
C404 C 0.658(2) 0.2778(13) 0.2203(9) 0.111(12) Uiso 1 d .
C405 C 0.597(3) 0.1225(13) 0.2417(10) 0.043(3) Uiso 0.56(3) d P
C406 C 0.627(2) 0.1121(12) 0.2135(9) 0.043(3) Uiso 0.56(3) d P
C407 C 0.705(2) 0.0888(13) 0.2164(8) 0.043(3) Uiso 0.56(3) d P
C408 C 0.737(2) 0.0809(13) 0.1892(8) 0.043(3) Uiso 0.56(3) d P
C455 C 0.591(3) 0.1122(16) 0.2438(12) 0.043(3) Uiso 0.44(3) d P
C456 C 0.626(3) 0.0990(15) 0.2146(11) 0.043(3) Uiso 0.44(3) d P
C457 C 0.695(3) 0.0724(16) 0.2202(10) 0.043(3) Uiso 0.44(3) d P
C458 C 0.734(3) 0.0618(17) 0.1903(10) 0.043(3) Uiso 0.44(3) d P
C409 C 0.4594(11) 0.1143(6) 0.2291(4) 0.044(4) Uiso 1 d .
C410 C 0.4416(14) 0.0730(8) 0.2447(5) 0.060(6) Uiso 1 d .
C411 C 0.3757(17) 0.0487(10) 0.2313(6) 0.074(7) Uiso 1 d .
C412 C 0.3583(18) 0.0068(10) 0.2454(6) 0.078(8) Uiso 1 d .
C413 C 0.501(3) 0.1474(13) 0.2725(10) 0.046(3) Uiso 0.54(3) d P
C414 C 0.421(3) 0.1715(14) 0.2760(10) 0.046(3) Uiso 0.54(3) d P
C415 C 0.397(2) 0.1708(14) 0.3054(9) 0.046(3) Uiso 0.54(3) d P
C416 C 0.321(2) 0.1933(14) 0.3082(9) 0.046(3) Uiso 0.54(3) d P
C463 C 0.499(3) 0.1602(15) 0.2717(11) 0.046(3) Uiso 0.46(3) d P
C464 C 0.428(3) 0.1844(16) 0.2739(11) 0.046(3) Uiso 0.46(3) d P
C465 C 0.403(3) 0.1877(17) 0.3030(10) 0.046(3) Uiso 0.46(3) d P
C466 C 0.326(3) 0.2105(16) 0.3049(10) 0.046(3) Uiso 0.46(3) d P
C501 C 0.3489(15) 0.3155(8) 0.1229(5) 0.061(6) Uiso 1 d .
C502 C 0.3672(17) 0.3472(9) 0.0997(6) 0.071(7) Uiso 1 d .
C503 C 0.3273(15) 0.3300(8) 0.0733(5) 0.063(6) Uiso 1 d .
C504 C 0.3448(18) 0.3577(10) 0.0491(6) 0.076(8) Uiso 1 d .
C505 C 0.354(2) 0.3761(12) 0.1593(8) 0.097(10) Uiso 1 d .
C506 C 0.273(3) 0.3745(15) 0.1615(10) 0.081(6) Uiso 0.73(3) d P
C507 C 0.246(3) 0.4276(16) 0.1735(10) 0.081(6) Uiso 0.73(3) d P
C508 C 0.164(3) 0.4288(14) 0.1764(9) 0.081(6) Uiso 0.73(3) d P
C556 C 0.292(7) 0.388(4) 0.184(3) 0.081(6) Uiso 0.27(3) d P
C557 C 0.227(8) 0.430(4) 0.186(3) 0.081(6) Uiso 0.27(3) d P
C558 C 0.152(7) 0.474(4) 0.180(2) 0.081(6) Uiso 0.27(3) d P
C509 C 0.3560(14) 0.2986(8) 0.1708(5) 0.058(5) Uiso 1 d .
C510 C 0.373(4) 0.309(2) 0.1999(16) 0.074(6) Uiso 0.45(3) d P
C511 C 0.343(4) 0.273(2) 0.2164(16) 0.074(6) Uiso 0.45(3) d P
C512 C 0.361(4) 0.276(2) 0.2478(14) 0.074(6) Uiso 0.45(3) d P
C560 C 0.401(3) 0.302(2) 0.2014(13) 0.074(6) Uiso 0.55(3) d P
C561 C 0.373(3) 0.265(2) 0.2181(13) 0.074(6) Uiso 0.55(3) d P
C562 C 0.307(3) 0.2728(18) 0.2361(12) 0.074(6) Uiso 0.55(3) d P
C513 C 0.456(4) 0.348(2) 0.1525(12) 0.089(7) Uiso 0.63(3) d P
C514 C 0.512(4) 0.310(2) 0.1386(13) 0.089(7) Uiso 0.63(3) d P
C515 C 0.580(3) 0.3422(19) 0.1526(12) 0.089(7) Uiso 0.63(3) d P
C516 C 0.627(3) 0.310(2) 0.1375(13) 0.089(7) Uiso 0.63(3) d P
C563 C 0.486(6) 0.332(4) 0.145(2) 0.089(7) Uiso 0.37(3) d P
C564 C 0.510(7) 0.304(4) 0.147(2) 0.089(7) Uiso 0.37(3) d P
C565 C 0.594(6) 0.320(4) 0.140(2) 0.089(7) Uiso 0.37(3) d P
C566 C 0.624(5) 0.350(3) 0.122(2) 0.089(7) Uiso 0.37(3) d P
C601 C 0.9847(18) 0.3672(10) 0.1466(6) 0.076(8) Uiso 1 d .
C602 C 0.954(2) 0.3857(13) 0.1198(8) 0.102(11) Uiso 1 d .
C603 C 1.020(2) 0.4053(11) 0.1042(8) 0.092(10) Uiso 1 d .
C604 C 0.993(3) 0.4159(15) 0.0743(10) 0.124(14) Uiso 1 d .
C605 C 0.868(2) 0.3830(12) 0.1715(8) 0.095(10) Uiso 1 d .
C606 C 0.802(5) 0.361(3) 0.1894(17) 0.120(12) Uiso 0.61(3) d P
C607 C 0.729(4) 0.402(3) 0.1917(16) 0.120(12) Uiso 0.61(3) d P
C608 C 0.756(4) 0.444(3) 0.1937(17) 0.120(12) Uiso 0.61(3) d P
C656 C 0.819(7) 0.379(4) 0.203(3) 0.120(12) Uiso 0.39(3) d P
C657 C 0.762(7) 0.423(4) 0.210(3) 0.120(12) Uiso 0.39(3) d P
C658 C 0.735(7) 0.403(4) 0.236(3) 0.120(12) Uiso 0.39(3) d P
C609 C 0.961(2) 0.3323(11) 0.1918(7) 0.086(9) Uiso 1 d .
C610 C 0.983(7) 0.375(4) 0.211(3) 0.100(9) Uiso 0.40(3) d P
C611 C 1.045(6) 0.328(3) 0.238(2) 0.100(9) Uiso 0.40(3) d P
C612 C 1.035(6) 0.392(3) 0.259(2) 0.100(9) Uiso 0.40(3) d P
C660 C 1.000(4) 0.363(2) 0.2077(17) 0.100(9) Uiso 0.60(3) d P
C661 C 1.031(4) 0.353(2) 0.2341(15) 0.100(9) Uiso 0.60(3) d P
C662 C 1.062(4) 0.374(2) 0.2553(15) 0.100(9) Uiso 0.60(3) d P
C613 C 0.900(4) 0.303(2) 0.1481(13) 0.083(6) Uiso 0.56(2) d P
C614 C 0.898(3) 0.272(2) 0.1403(13) 0.083(6) Uiso 0.56(2) d P
C615 C 0.835(4) 0.256(2) 0.1263(14) 0.083(6) Uiso 0.56(2) d P
C616 C 0.880(4) 0.218(2) 0.1157(14) 0.083(6) Uiso 0.56(2) d P
C663 C 0.863(5) 0.316(2) 0.1588(16) 0.083(6) Uiso 0.44(2) d P
C664 C 0.857(4) 0.309(2) 0.1246(15) 0.083(6) Uiso 0.44(2) d P
C665 C 0.824(4) 0.267(3) 0.1113(17) 0.083(6) Uiso 0.44(2) d P
C666 C 0.873(5) 0.237(3) 0.1092(17) 0.083(6) Uiso 0.44(2) d P

loop_
_atom_site_aniso_label
_atom_site_aniso_U_11
_atom_site_aniso_U_22
_atom_site_aniso_U_33
_atom_site_aniso_U_23
_atom_site_aniso_U_13
_atom_site_aniso_U_12
W1 0.0200(2) 0.0356(3) 0.0297(3) 0.0024(2) 0.0027(2) -0.0022(2)
W2 0.0178(2) 0.0366(3) 0.0293(3) -0.0005(2) -0.0019(2) -0.0022(2)
W3 0.0309(3) 0.0333(3) 0.0343(3) -0.0014(2) 0.0059(2) 0.0056(2)
W4 0.0296(3) 0.0325(3) 0.0384(3) 0.0068(3) 0.0038(2) 0.0077(2)
W5 0.0374(3) 0.0306(3) 0.0313(3) -0.0022(2) -0.0007(2) 0.0018(2)
W6 0.0343(3) 0.0268(3) 0.0329(3) 0.0007(2) -0.0036(2) 0.0029(2)
W7 0.0204(3) 0.0421(3) 0.0336(3) 0.0071(3) -0.0016(2) -0.0078(2)
W8 0.0220(3) 0.0434(4) 0.0344(3) 0.0065(3) -0.0065(2) -0.0064(2)
W9 0.0243(3) 0.0349(3) 0.0280(3) 0.0053(2) -0.0012(2) 0.0006(2)
W10 0.0210(2) 0.0339(3) 0.0257(3) -0.0001(2) -0.0003(2) -0.0004(2)
Ge1 0.0161(6) 0.0264(7) 0.0261(7) 0.0004(5) -0.0006(5) 0.0003(5)
O1 0.027(5) 0.044(7) 0.045(7) -0.002(5) 0.006(5) -0.006(5)
O2 0.025(5) 0.064(8) 0.036(6) 0.015(6) 0.005(5) -0.006(5)
O3 0.025(5) 0.054(8) 0.039(6) -0.002(6) 0.001(5) -0.010(5)
O4 0.027(5) 0.040(6) 0.034(6) 0.003(5) -0.008(4) 0.001(5)
O5 0.060(8) 0.038(7) 0.043(7) -0.004(6) 0.008(6) 0.007(6)
O6 0.041(6) 0.037(6) 0.042(7) 0.000(5) 0.006(5) 0.006(5)
O7 0.051(8) 0.041(7) 0.048(7) 0.005(6) 0.006(6) 0.004(6)
O8 0.042(7) 0.043(7) 0.060(9) 0.004(6) 0.008(6) 0.011(6)
O9 0.063(9) 0.039(7) 0.037(6) -0.011(5) -0.005(6) 0.008(6)
O10 0.044(7) 0.028(6) 0.056(8) -0.001(5) -0.002(6) 0.001(5)
O11 0.028(6) 0.052(8) 0.053(8) 0.006(6) -0.002(5) -0.011(5)
O12 0.035(6) 0.066(9) 0.041(7) 0.007(6) -0.015(5) -0.014(6)
O13 0.034(6) 0.051(8) 0.038(6) 0.003(6) 0.002(5) -0.005(5)
O14 0.030(5) 0.047(7) 0.031(6) 0.001(5) 0.002(4) 0.003(5)
O15 0.019(4) 0.034(5) 0.025(5) -0.004(4) 0.000(4) -0.006(4)
O16 0.022(5) 0.030(5) 0.038(6) -0.003(4) 0.007(4) 0.001(4)
O17 0.021(4) 0.028(5) 0.028(5) 0.000(4) 0.003(4) 0.002(4)
O18 0.023(4) 0.024(5) 0.022(4) 0.000(4) -0.003(4) -0.004(4)
O19 0.021(5) 0.030(5) 0.039(6) -0.001(4) -0.003(4) -0.002(4)
O20 0.031(5) 0.030(5) 0.028(5) 0.000(4) 0.002(4) -0.003(4)
O21 0.021(5) 0.033(5) 0.037(6) 0.007(4) -0.005(4) -0.005(4)
O22 0.026(5) 0.030(5) 0.033(5) 0.001(4) 0.000(4) -0.001(4)
O23 0.020(5) 0.044(6) 0.030(5) -0.001(5) -0.001(4) -0.002(4)
O24 0.037(6) 0.035(6) 0.033(6) 0.009(5) 0.010(5) 0.009(5)
O25 0.033(5) 0.028(5) 0.031(5) 0.001(4) 0.010(4) 0.001(4)
O26 0.030(5) 0.035(6) 0.041(6) -0.007(5) 0.001(5) -0.004(5)
O27 0.019(5) 0.043(6) 0.040(6) 0.006(5) -0.002(4) 0.005(4)
O28 0.029(5) 0.046(7) 0.038(6) 0.009(5) 0.006(5) 0.007(5)
O29 0.032(5) 0.019(5) 0.037(6) -0.002(4) 0.002(4) -0.004(4)
O30 0.028(5) 0.035(6) 0.045(7) -0.008(5) -0.007(5) -0.001(5)
O31 0.039(6) 0.048(7) 0.028(5) 0.003(5) -0.001(5) 0.005(5)
O32 0.028(5) 0.040(6) 0.025(5) 0.000(4) -0.007(4) -0.008(4)
O33 0.024(5) 0.040(6) 0.028(5) 0.011(4) -0.004(4) 0.005(4)
O34 0.027(5) 0.032(5) 0.032(5) 0.000(4) -0.004(4) -0.003(4)
O35 0.019(4) 0.037(6) 0.031(5) -0.001(4) 0.003(4) -0.003(4)
O36 0.028(5) 0.037(6) 0.046(7) 0.009(5) -0.012(5) -0.009(5)

loop_
_atom_type_symbol
_atom_type_description
_atom_type_scat_dispersion_real
_atom_type_scat_dispersion_imag
_atom_type_scat_source
C C 0.0033 0.0016 'International Tables Vol C Tables 4.2.6.8 and 6.1.1.4'
N N 0.0061 0.0033 'International Tables Vol C Tables 4.2.6.8 and 6.1.1.4'
O O 0.0106 0.006 'International Tables Vol C Tables 4.2.6.8 and 6.1.1.4'
Ge Ge 0.1547 1.8001 'International Tables Vol C Tables 4.2.6.8 and 6.1.1.4'
W W -0.849 6.8722 'International Tables Vol C Tables 4.2.6.8 and 6.1.1.4'

loop_
_geom_angle_atom_site_label_1
_geom_angle_atom_site_label_2
_geom_angle_atom_site_label_3
_geom_angle
O1 W1 O2 103.1(6)
O1 W1 O19 99.8(5)
O2 W1 O19 97.5(5)
O1 W1 O21 95.1(5)
O2 W1 O21 101.4(5)
O19 W1 O21 152.6(4)
O1 W1 O15 94.6(5)
O2 W1 O15 161.1(5)
O19 W1 O15 72.7(4)
O21 W1 O15 83.3(4)
O1 W1 O20 172.6(5)
O2 W1 O20 84.3(5)
O19 W1 O20 78.7(4)
O21 W1 O20 83.6(4)
O15 W1 O20 78.0(4)
O3 W2 O4 102.3(6)
O3 W2 O19 99.9(5)
O4 W2 O19 98.0(5)
O3 W2 O23 93.8(5)
O4 W2 O23 101.0(5)
O19 W2 O23 153.6(4)
O3 W2 O15 93.9(5)
O4 W2 O15 162.5(5)
O19 W2 O15 72.3(4)
O23 W2 O15 84.4(4)
O3 W2 O22 173.0(5)
O4 W2 O22 84.4(5)
O19 W2 O22 81.2(4)
O23 W2 O22 82.6(4)
O15 W2 O22 79.8(4)
O5 W3 O6 102.1(6)
O5 W3 O26 95.8(6)
O6 W3 O26 101.9(6)
O5 W3 O24 98.3(6)
O6 W3 O24 98.4(5)
O26 W3 O24 152.1(5)
O5 W3 O16 94.8(5)
O6 W3 O16 161.9(5)
O26 W3 O16 82.7(5)
O24 W3 O16 72.3(4)
O5 W3 O25 172.9(5)
O6 W3 O25 85.0(5)
O26 W3 O25 83.1(4)
O24 W3 O25 79.9(5)
O16 W3 O25 78.1(4)
O7 W4 O8 102.6(7)
O7 W4 O28 95.0(6)
O8 W4 O28 103.0(6)
O7 W4 O24 98.8(6)
O8 W4 O24 96.6(6)
O28 W4 O24 153.0(5)
O7 W4 O16 92.6(5)
O8 W4 O16 162.5(5)
O28 W4 O16 83.9(4)
O24 W4 O16 72.4(4)
O7 W4 O27 170.9(5)
O8 W4 O27 86.5(6)
O28 W4 O27 82.3(5)
O24 W4 O27 80.5(5)
O16 W4 O27 78.4(4)
O9 W5 O31 98.1(6)
O9 W5 O29 99.6(6)
O31 W5 O29 161.8(5)
O9 W5 O30 100.7(6)
O31 W5 O30 90.6(5)
O29 W5 O30 90.3(5)
O9 W5 O20 102.9(6)
O31 W5 O20 86.9(5)
O29 W5 O20 85.1(4)
O30 W5 O20 156.4(5)
O9 W5 O17 171.8(5)
O31 W5 O17 75.4(5)
O29 W5 O17 87.3(4)
O30 W5 O17 74.6(4)
O20 W5 O17 82.1(4)
O10 W6 O22 104.7(6)
O10 W6 O33 98.8(6)
O22 W6 O33 90.5(5)
O10 W6 O29 99.9(6)
O22 W6 O29 89.4(5)
O33 W6 O29 160.7(4)
O10 W6 O32 99.0(6)
O22 W6 O32 156.3(5)
O33 W6 O32 86.0(4)
O29 W6 O32 86.4(4)
O10 W6 O18 170.0(5)
O22 W6 O18 83.2(4)
O33 W6 O18 74.6(4)
O29 W6 O18 86.3(4)
O32 W6 O18 73.3(4)
O11 W7 O35 99.5(6)
O11 W7 O34 99.2(6)
O35 W7 O34 161.1(5)
O11 W7 O32 99.5(6)
O35 W7 O32 90.0(5)
O34 W7 O32 89.8(5)
O11 W7 O25 103.7(6)
O35 W7 O25 86.6(5)
O34 W7 O25 86.1(5)
O32 W7 O25 156.8(5)
O11 W7 O18 171.8(5)
O35 W7 O18 74.6(4)
O34 W7 O18 87.2(4)
O32 W7 O18 75.1(4)
O25 W7 O18 81.9(4)
O12 W8 O27 104.6(6)
O12 W8 O36 99.3(6)
O27 W8 O36 90.5(5)
O12 W8 O34 98.7(5)
O27 W8 O34 89.7(5)
O36 W8 O34 161.3(5)
O12 W8 O30 98.5(6)
O27 W8 O30 156.9(5)
O36 W8 O30 86.3(5)
O34 W8 O30 86.1(5)
O12 W8 O17 170.7(6)
O27 W8 O17 83.2(4)
O36 W8 O17 75.1(4)
O34 W8 O17 86.3(4)
O30 W8 O17 73.9(4)
O13 W9 O21 102.8(5)
O13 W9 O28 102.8(6)
O21 W9 O28 93.7(5)
O13 W9 O36 99.6(5)
O21 W9 O36 156.6(5)
O28 W9 O36 87.6(5)
O13 W9 O31 100.3(6)
O21 W9 O31 86.7(5)
O28 W9 O31 156.2(5)
O36 W9 O31 83.0(5)
O13 W9 O17 171.8(5)
O21 W9 O17 82.8(4)
O28 W9 O17 82.6(4)
O36 W9 O17 74.2(4)
O31 W9 O17 73.8(4)
O14 W10 O23 103.0(5)
O14 W10 O26 102.9(6)
O23 W10 O26 94.3(5)
O14 W10 O35 98.7(5)
O23 W10 O35 157.2(5)
O26 W10 O35 87.6(5)
O14 W10 O33 99.1(5)
O23 W10 O33 87.4(5)
O26 W10 O33 156.9(5)
O35 W10 O33 82.2(5)
O14 W10 O18 171.0(5)
O23 W10 O18 83.3(4)
O26 W10 O18 82.7(4)
O35 W10 O18 74.4(4)
O33 W10 O18 74.6(4)
O16 Ge1 O15 112.8(5)
O16 Ge1 O18 110.9(5)
O15 Ge1 O18 109.8(5)
O16 Ge1 O17 110.1(5)
O15 Ge1 O17 110.7(5)
O18 Ge1 O17 102.1(5)
Ge1 O15 W1 126.5(5)
Ge1 O15 W2 126.4(5)
W1 O15 W2 95.6(4)
Ge1 O16 W4 126.9(6)
Ge1 O16 W3 126.6(6)
W4 O16 W3 95.8(4)
Ge1 O17 W9 118.9(5)
Ge1 O17 W8 124.8(5)
W9 O17 W8 92.5(4)
Ge1 O17 W5 125.6(5)
W9 O17 W5 92.6(4)
W8 O17 W5 93.6(4)
Ge1 O18 W10 119.2(5)
Ge1 O18 W7 125.4(5)
W10 O18 W7 92.6(4)
Ge1 O18 W6 125.2(5)
W10 O18 W6 92.5(4)
W7 O18 W6 92.9(3)
W1 O19 W2 117.6(5)
W5 O20 W1 138.2(6)
W9 O21 W1 152.4(6)
W6 O22 W2 140.9(6)
W10 O23 W2 151.7(7)
W3 O24 W4 117.5(6)
W7 O25 W3 139.5(6)
W10 O26 W3 152.0(7)
W8 O27 W4 141.2(6)
W9 O28 W4 152.5(7)
W6 O29 W5 151.4(6)
W5 O30 W8 117.7(6)
W5 O31 W9 118.1(6)
W7 O32 W6 118.5(6)
W6 O33 W10 117.6(5)
W7 O34 W8 151.0(6)
W7 O35 W10 118.4(5)
W8 O36 W9 117.4(6)
C105 N1 C101 111.3(16)
C105 N1 C159 105(2)
C101 N1 C159 109(2)
C105 N1 C113 110.3(15)
C101 N1 C113 106.9(16)
C159 N1 C113 115(2)
C105 N1 C109 109(3)
C101 N1 C109 117(3)
C159 N1 C109 13(3)
C113 N1 C109 102(2)
C209 N2 C205 90(4)
C209 N2 C263 132(5)
C205 N2 C263 58(3)
C209 N2 C201 112(5)
C205 N2 C201 118(4)
C263 N2 C201 115(4)
C209 N2 C251 114(5)
C205 N2 C251 94(3)
C263 N2 C251 104(4)
C201 N2 C251 24(3)
C209 N2 C259 22(4)
C205 N2 C259 111(3)
C263 N2 C259 139(4)
C201 N2 C259 105(4)
C251 N2 C259 116(4)
C209 N2 C213 114(5)
C205 N2 C213 117(3)
C263 N2 C213 63(3)
C201 N2 C213 106(4)
C251 N2 C213 122(4)
C259 N2 C213 98(3)
C209 N2 C264 123(5)
C205 N2 C264 107(3)
C263 N2 C264 52(3)
C201 N2 C264 107(4)
C251 N2 C264 119(4)
C259 N2 C264 109(3)
C213 N2 C264 12(3)
C209 N2 C210 46(4)
C205 N2 C210 135(3)
C263 N2 C210 152(4)
C201 N2 C210 82(4)
C251 N2 C210 99(4)
C259 N2 C210 27(3)
C213 N2 C210 92(3)
C264 N2 C210 104(3)
C363 N3 C305 112(3)
C363 N3 C309 121(3)
C305 N3 C309 105(2)
C363 N3 C301 106(4)
C305 N3 C301 111(3)
C309 N3 C301 100(3)
C363 N3 C313 45(4)
C305 N3 C313 96(3)
C309 N3 C313 89(3)
C301 N3 C313 148(4)
C401 N4 C405 106(2)
C401 N4 C409 105.2(15)
C405 N4 C409 114(2)
C401 N4 C413 120(2)
C405 N4 C413 105(3)
C409 N4 C413 107(2)
C401 N4 C455 118(2)
C405 N4 C455 13(2)
C409 N4 C455 105(2)
C413 N4 C455 101(3)
C401 N4 C463 105(2)
C405 N4 C463 111(3)
C409 N4 C463 114(2)
C413 N4 C463 15(2)
C455 N4 C463 110(3)
C513 N5 C505 88(3)
C513 N5 C509 116(3)
C505 N5 C509 115(3)
C513 N5 C501 118(3)
C505 N5 C501 119(3)
C509 N5 C501 102(2)
C513 N5 C563 23(4)
C505 N5 C563 111(4)
C509 N5 C563 109(4)
C501 N5 C563 101(4)
C609 N6 C601 112(2)
C609 N6 C605 112(3)
C601 N6 C605 107(2)
C609 N6 C663 105(4)
C601 N6 C663 128(4)
C605 N6 C663 91(4)
C609 N6 C613 104(3)
C601 N6 C613 102(3)
C605 N6 C613 119(3)
C663 N6 C613 32(3)
C702 C701 N7 146(6)
C802 C801 N8 168(4)
C902 C901 N9 177(4)
C152 C101 N1 112(4)
C152 C101 C102 13(4)
N1 C101 C102 116(2)
C153 C102 C103 18(4)
C153 C102 C101 105(5)
C103 C102 C101 104(3)
C104 C103 C102 105(3)
C104 C103 C154 25(3)
C102 C103 C154 96(4)
C104 C103 C152 108(4)
C102 C103 C152 11(4)
C154 C103 C152 95(5)
C154 C104 C103 89(8)
C154 C104 C153 72(8)
C103 C104 C153 17(3)
C153 C152 C101 106(7)
C153 C152 C103 15(4)
C101 C152 C103 100(6)
C102 C153 C152 15(4)
C102 C153 C154 108(6)
C152 C153 C154 111(7)
C102 C153 C104 107(6)
C152 C153 C104 117(7)
C154 C153 C104 25(3)
C104 C154 C153 83(8)
C104 C154 C103 67(7)
C153 C154 C103 17(3)
N1 C105 C156 111(3)
N1 C105 C106 118(2)
C156 C105 C106 14(3)
C157 C106 C107 22(2)
C157 C106 C105 113(4)
C107 C106 C105 113(4)
C157 C107 C106 73(8)
C157 C107 C108 80(8)
C106 C107 C108 110(4)
C157 C107 C156 63(8)
C106 C107 C156 10(3)
C108 C107 C156 107(4)
C157 C107 C158 62(8)
C106 C107 C158 96(4)
C108 C107 C158 20(2)
C156 C107 C158 91(3)
C158 C108 C107 108(8)
C158 C108 C157 87(7)
C107 C108 C157 22(2)
C105 C156 C157 107(4)
C105 C156 C107 102(4)
C157 C156 C107 19(2)
C107 C157 C106 85(8)
C107 C157 C108 78(8)
C106 C157 C108 113(4)
C107 C157 C156 98(9)
C106 C157 C156 13(3)
C108 C157 C156 116(4)
C107 C157 C158 99(9)
C106 C157 C158 108(4)
C108 C157 C158 23(2)
C156 C157 C158 106(4)
C108 C158 C157 70(7)
C108 C158 C107 53(6)
C157 C158 C107 18(2)
C160 C109 C110 12(3)
C160 C109 N1 117(5)
C110 C109 N1 119(5)
C109 C110 C111 107(6)
C109 C110 C161 107(5)
C111 C110 C161 20(2)
C109 C110 C159 11(3)
C111 C110 C159 104(5)
C161 C110 C159 100(4)
C161 C111 C112 30(8)
C161 C111 C110 89(9)
C112 C111 C110 113(5)
C161 C111 C160 78(9)
C112 C111 C160 101(4)
C110 C111 C160 12(3)
C162 C112 C161 120(8)
C162 C112 C111 137(7)
C161 C112 C111 16(4)
N1 C159 C160 112(4)
N1 C159 C110 111(4)
C160 C159 C110 10(3)
C109 C160 C161 115(5)
C109 C160 C111 110(5)
C161 C160 C111 21(2)
C109 C160 C159 13(3)
C161 C160 C159 110(4)
C111 C160 C159 110(5)
C111 C161 C112 134(10)
C111 C161 C160 81(9)
C112 C161 C160 131(6)
C111 C161 C162 160(10)
C112 C161 C162 26(4)
C160 C161 C162 112(4)
C111 C161 C110 71(9)
C112 C161 C110 141(6)
C160 C161 C110 11(3)
C162 C161 C110 123(4)
C112 C162 C161 34(5)
C114 C113 N1 115(2)
C113 C114 C115 112(3)
C113 C114 C165 101(4)
C115 C114 C165 29(4)
C165 C115 C116 98(9)
C165 C115 C166 60(9)
C116 C115 C166 39(5)
C165 C115 C114 97(9)
C116 C115 C114 113(4)
C166 C115 C114 121(6)
C166 C116 C115 73(8)
C166 C116 C165 43(8)
C115 C116 C165 30(4)
C115 C165 C166 82(10)
C115 C165 C116 52(7)
C166 C165 C116 31(6)
C115 C165 C114 54(7)
C166 C165 C114 110(9)
C116 C165 C114 84(5)
C116 C166 C165 106(10)
C116 C166 C115 69(8)
C165 C166 C115 38(6)
C251 C201 C202 47(10)
C251 C201 N2 82(10)
C202 C201 N2 108(6)
C252 C202 C251 116(10)
C252 C202 C201 142(10)
C251 C202 C201 26(5)
C252 C202 C253 67(7)
C251 C202 C253 133(8)
C201 C202 C253 130(7)
C252 C202 C203 91(8)
C251 C202 C203 108(7)
C201 C202 C203 101(6)
C253 C202 C203 29(3)
C253 C203 C204 33(6)
C253 C203 C202 66(7)
C204 C203 C202 97(5)
C253 C203 C252 47(7)
C204 C203 C252 80(4)
C202 C203 C252 25(3)
C253 C204 C254 111(9)
C253 C204 C203 27(5)
C254 C204 C203 126(8)
C201 C251 C202 107(10)
C201 C251 N2 74(10)
C202 C251 N2 127(8)
C201 C251 C252 135(10)
C202 C251 C252 28(5)
N2 C251 C252 126(5)
C202 C252 C253 82(8)
C202 C252 C251 36(7)
C253 C252 C251 104(5)
C202 C252 C203 64(7)
C253 C252 C203 24(3)
C251 C252 C203 80(4)
C203 C253 C204 120(10)
C203 C253 C252 108(9)
C204 C253 C252 131(8)
C203 C253 C202 85(8)
C204 C253 C202 148(8)
C252 C253 C202 31(3)
C203 C253 C254 136(9)
C204 C253 C254 34(5)
C252 C253 C254 107(5)
C202 C253 C254 137(6)
C204 C254 C253 34(5)
C256 C205 N2 133(4)
C256 C205 C263 158(5)
N2 C205 C263 64(3)
C256 C205 C206 26(4)
N2 C205 C206 109(4)
C263 C205 C206 170(5)
C256 C205 C209 103(4)
N2 C205 C209 43(3)
C263 C205 C209 99(4)
C206 C205 C209 77(5)
C256 C206 C207 66(10)
C256 C206 C205 62(10)
C207 C206 C205 122(10)
C256 C206 C257 31(9)
C207 C206 C257 41(7)
C205 C206 C257 93(5)
C256 C207 C206 41(7)
C256 C207 C257 71(7)
C206 C207 C257 109(10)
C256 C207 C208 136(9)
C206 C207 C208 149(10)
C257 C207 C208 68(5)
C256 C207 C258 116(8)
C206 C207 C258 146(10)
C257 C207 C258 45(4)
C208 C207 C258 23(3)
C258 C208 C257 38(7)
C258 C208 C207 79(9)
C257 C208 C207 42(4)
C206 C256 C207 74(10)
C206 C256 C257 135(10)
C207 C256 C257 68(7)
C206 C256 C205 91(10)
C207 C256 C205 150(8)
C257 C256 C205 134(5)
C207 C257 C258 90(6)
C207 C257 C256 41(4)
C258 C257 C256 130(5)
C207 C257 C208 70(5)
C258 C257 C208 20(4)
C256 C257 C208 110(5)
C207 C257 C206 30(5)
C258 C257 C206 116(5)
C256 C257 C206 15(4)
C208 C257 C206 96(5)
C208 C258 C257 121(10)
C208 C258 C207 78(9)
C257 C258 C207 45(4)
C259 C209 N2 106(10)
C259 C209 C210 25(9)
N2 C209 C210 93(6)
C259 C209 C205 150(10)
N2 C209 C205 47(3)
C210 C209 C205 140(6)
C260 C210 C259 123(10)
C260 C210 C209 139(9)
C259 C210 C209 16(6)
C260 C210 C211 39(5)
C259 C210 C211 104(8)
C209 C210 C211 118(7)
C260 C210 N2 140(8)
C259 C210 N2 51(5)
C209 C210 N2 41(4)
C211 C210 N2 153(6)
C261 C211 C260 142(10)
C261 C211 C212 51(9)
C260 C211 C212 98(9)
C261 C211 C210 170(10)
C260 C211 C210 36(5)
C212 C211 C210 120(8)
C261 C211 C259 161(10)
C260 C211 C259 56(5)
C212 C211 C259 147(8)
C210 C211 C259 27(4)
C261 C211 C262 38(9)
C260 C211 C262 104(7)
C212 C211 C262 23(4)
C210 C211 C262 135(6)
C259 C211 C262 160(5)
C261 C212 C262 106(9)
C261 C212 C211 31(5)
C262 C212 C211 130(9)
C261 C212 C260 64(5)
C262 C212 C260 131(7)
C211 C212 C260 35(5)
C209 C259 C210 139(10)
C209 C259 N2 52(10)
C210 C259 N2 102(7)
C209 C259 C260 167(10)
C210 C259 C260 29(6)
N2 C259 C260 119(4)
C209 C259 C211 156(10)
C210 C259 C211 48(6)
N2 C259 C211 149(4)
C260 C259 C211 30(3)
C210 C260 C211 105(9)
C210 C260 C261 119(7)
C211 C260 C261 15(6)
C210 C260 C259 29(6)
C211 C260 C259 94(6)
C261 C260 C259 109(4)
C210 C260 C212 129(7)
C211 C260 C212 46(6)
C261 C260 C212 35(3)
C259 C260 C212 136(4)
C211 C261 C212 97(10)
C211 C261 C260 23(9)
C212 C261 C260 81(6)
C211 C261 C262 127(10)
C212 C261 C262 38(5)
C260 C261 C262 105(4)
C212 C262 C261 36(5)
C212 C262 C211 27(5)
C261 C262 C211 15(3)
C214 C213 N2 107(4)
C214 C213 C263 54(3)
N2 C213 C263 55(3)
C264 C214 C265 98(6)
C264 C214 C263 71(5)
C265 C214 C263 151(5)
C264 C214 C213 7(5)
C265 C214 C213 104(5)
C263 C214 C213 65(4)
C264 C214 C215 99(5)
C265 C214 C215 19(3)
C263 C214 C215 167(4)
C213 C214 C215 105(4)
C265 C215 C216 68(9)
C265 C215 C266 94(10)
C216 C215 C266 30(3)
C265 C215 C214 48(9)
C216 C215 C214 113(4)
C266 C215 C214 129(4)
C266 C216 C265 104(7)
C266 C216 C215 84(6)
C265 C216 C215 23(3)
C205 C263 C214 176(6)
C205 C263 N2 58(3)
C214 C263 N2 120(5)
C205 C263 C264 131(6)
C214 C263 C264 45(3)
N2 C263 C264 78(4)
C205 C263 C213 116(5)
C214 C263 C213 61(3)
N2 C263 C213 62(3)
C264 C263 C213 16(3)
C214 C264 C263 64(5)
C214 C264 C265 45(4)
C263 C264 C265 105(5)
C214 C264 N2 112(6)
C263 C264 N2 50(3)
C265 C264 N2 155(5)
C215 C265 C214 112(10)
C215 C265 C216 88(10)
C214 C265 C216 149(6)
C215 C265 C266 66(9)
C214 C265 C266 145(6)
C216 C265 C266 26(3)
C215 C265 C264 110(10)
C214 C265 C264 37(3)
C216 C265 C264 116(5)
C266 C265 C264 108(5)
C216 C266 C215 66(6)
C216 C266 C265 50(6)
C215 C266 C265 20(3)
C302 C301 N3 111(5)
C301 C302 C303 114(6)
C304 C303 C302 99(6)
C306 C305 N3 113(3)
C305 C306 C307 108(3)
C306 C307 C308 110(3)
C360 C309 N3 120(6)
C360 C309 C310 15(7)
N3 C309 C310 118(4)
C311 C310 C361 60(5)
C311 C310 C309 110(6)
C361 C310 C309 111(7)
C312 C311 C310 125(7)
C312 C311 C362 59(6)
C310 C311 C362 106(7)
C312 C311 C361 61(6)
C310 C311 C361 64(5)
C362 C311 C361 68(6)
C312 C311 C360 136(8)
C310 C311 C360 14(6)
C362 C311 C360 118(7)
C361 C311 C360 77(6)
C311 C312 C362 73(6)
C311 C312 C361 72(6)
C362 C312 C361 76(7)
C309 C360 C311 109(9)
C309 C360 C361 101(8)
C311 C360 C361 47(4)
C312 C361 C311 47(5)
C312 C361 C310 102(7)
C311 C361 C310 56(5)
C312 C361 C362 51(5)
C311 C361 C362 56(5)
C310 C361 C362 92(7)
C312 C361 C360 103(7)
C311 C361 C360 57(6)
C310 C361 C360 5(6)
C362 C361 C360 97(7)
C312 C362 C311 48(5)
C312 C362 C361 53(5)
C311 C362 C361 56(5)
C314 C313 C363 71(10)
C314 C313 C364 30(9)
C363 C313 C364 74(6)
C314 C313 N3 122(10)
C363 C313 N3 52(4)
C364 C313 N3 110(6)
C313 C314 C364 122(10)
C313 C314 C363 73(10)
C364 C314 C363 98(10)
C313 C314 C365 159(10)
C364 C314 C365 57(8)
C363 C314 C365 128(8)
C313 C314 C315 168(10)
C364 C314 C315 66(9)
C363 C314 C315 117(8)
C365 C314 C315 15(4)
C364 C315 C316 115(7)
C364 C315 C366 102(6)
C316 C315 C366 50(4)
C364 C315 C314 30(4)
C316 C315 C314 117(7)
C366 C315 C314 127(7)
C366 C316 C365 62(5)
C366 C316 C315 66(6)
C365 C316 C315 15(5)
C314 C363 C313 36(5)
C314 C363 N3 117(6)
C313 C363 N3 82(5)
C314 C363 C364 30(4)
C313 C363 C364 57(5)
N3 C363 C364 119(5)
C314 C364 C365 92(10)
C314 C364 C313 28(8)
C365 C364 C313 117(7)
C314 C364 C315 85(10)
C365 C364 C315 16(5)
C313 C364 C315 112(7)
C314 C364 C363 51(8)
C365 C364 C363 122(6)
C313 C364 C363 50(4)
C315 C364 C363 106(5)
C364 C365 C316 144(7)
C364 C365 C366 123(7)
C316 C365 C366 58(5)
C364 C365 C314 31(4)
C316 C365 C314 134(7)
C366 C365 C314 153(7)
C316 C366 C365 61(5)
C316 C366 C315 64(6)
C365 C366 C315 14(5)
N4 C401 C402 114.0(17)
C403 C402 C401 111(2)
C402 C403 C404 108(3)
N4 C405 C406 115(3)
N4 C405 C456 119(4)
C406 C405 C456 15(2)
C405 C406 C407 110(3)
C405 C406 C455 13(2)
C407 C406 C455 106(3)
C405 C406 C457 104(3)
C407 C406 C457 18.8(18)
C455 C406 C457 96(3)
C457 C407 C456 85(7)
C457 C407 C408 105(8)
C456 C407 C408 111(4)
C457 C407 C406 100(7)
C456 C407 C406 15(2)
C408 C407 C406 110(3)
C457 C407 C458 83(7)
C456 C407 C458 112(4)
C408 C407 C458 22(2)
C406 C407 C458 117(3)
C458 C408 C407 93(7)
C458 C408 C457 73(6)
C407 C408 C457 19(2)
N4 C455 C456 114(4)
N4 C455 C406 106(4)
C456 C455 C406 15(2)
C407 C456 C457 22(2)
C407 C456 C405 112(4)
C457 C456 C405 112(4)
C407 C456 C455 112(4)
C457 C456 C455 108(4)
C405 C456 C455 13(2)
C407 C457 C456 73(7)
C407 C457 C458 77(7)
C456 C457 C458 107(4)
C407 C457 C408 56(6)
C456 C457 C408 97(3)
C458 C457 C408 21.0(18)
C407 C457 C406 61(7)
C456 C457 C406 12(3)
C458 C457 C406 106(3)
C408 C457 C406 92(3)
C408 C458 C407 65(6)
C408 C458 C457 86(7)
C407 C458 C457 20.5(18)
N4 C409 C410 116.0(17)
C409 C410 C411 112(2)
C412 C411 C410 114(2)
N4 C413 C414 111(3)
N4 C413 C464 107(3)
C414 C413 C464 14(2)
C465 C414 C463 116(4)
C465 C414 C415 22(2)
C463 C414 C415 114(4)
C465 C414 C413 117(4)
C463 C414 C413 14(3)
C415 C414 C413 110(4)
C465 C415 C414 74(8)
C465 C415 C416 75(8)
C414 C415 C416 109(3)
C465 C415 C464 60(7)
C414 C415 C464 14(2)
C416 C415 C464 104(3)
C465 C415 C466 57(7)
C414 C415 C466 100(3)
C416 C415 C466 18(2)
C464 C415 C466 92(3)
C466 C416 C465 84(8)
C466 C416 C415 105(8)
C465 C416 C415 21(2)
C414 C463 C464 17(2)
C414 C463 N4 116(4)
C464 C463 N4 117(4)
C465 C464 C463 111(4)
C465 C464 C415 19(2)
C463 C464 C415 102(4)
C465 C464 C413 108(4)
C463 C464 C413 11(3)
C415 C464 C413 96(3)
C415 C465 C414 84(8)
C415 C465 C464 101(8)
C414 C465 C464 17(2)
C415 C465 C416 84(8)
C414 C465 C416 114(4)
C464 C465 C416 118(4)
C415 C465 C466 105(8)
C414 C465 C466 115(4)
C464 C465 C466 111(4)
C416 C465 C466 22(2)
C416 C466 C465 74(7)
C416 C466 C415 57(7)
C465 C466 C415 18(2)
C502 C501 N5 109(2)
C501 C502 C503 106(2)
C504 C503 C502 110(2)
C506 C505 N5 106(3)
C506 C505 C556 45(5)
N5 C505 C556 126(5)
C556 C506 C505 77(7)
C556 C506 C507 58(6)
C505 C506 C507 104(4)
C557 C507 C508 56(10)
C557 C507 C556 93(10)
C508 C507 C556 120(6)
C557 C507 C506 119(10)
C508 C507 C506 108(4)
C556 C507 C506 40(5)
C557 C508 C507 28(6)
C557 C508 C558 94(9)
C507 C508 C558 101(6)
C506 C556 C507 81(8)
C506 C556 C505 58(6)
C507 C556 C505 107(7)
C506 C556 C557 98(9)
C507 C556 C557 23(5)
C505 C556 C557 130(9)
C507 C557 C508 96(10)
C507 C557 C556 64(10)
C508 C557 C556 124(10)
C507 C557 C558 105(10)
C508 C557 C558 48(6)
C556 C557 C558 167(10)
C508 C558 C557 38(5)
C510 C509 N5 113(4)
C510 C509 C560 18(3)
N5 C509 C560 113(3)
C560 C510 C509 103(10)
C560 C510 C511 87(10)
C509 C510 C511 106(6)
C560 C510 C561 66(10)
C509 C510 C561 110(5)
C511 C510 C561 21(3)
C561 C511 C562 112(10)
C561 C511 C510 94(10)
C562 C511 C510 131(7)
C561 C511 C512 73(10)
C562 C511 C512 46(4)
C510 C511 C512 114(6)
C561 C511 C560 73(10)
C562 C511 C560 139(7)
C510 C511 C560 20(3)
C512 C511 C560 106(6)
C562 C512 C561 67(5)
C562 C512 C511 48(5)
C561 C512 C511 22(3)
C510 C560 C561 94(10)
C510 C560 C511 72(10)
C561 C560 C511 22(3)
C510 C560 C509 58(10)
C561 C560 C509 106(4)
C511 C560 C509 93(4)
C511 C561 C562 46(10)
C511 C561 C512 85(10)
C562 C561 C512 44(4)
C511 C561 C560 84(10)
C562 C561 C560 117(5)
C512 C561 C560 113(5)
C511 C561 C510 65(10)
C562 C561 C510 101(5)
C512 C561 C510 109(5)
C560 C561 C510 19(3)
C512 C562 C511 87(7)
C512 C562 C561 68(5)
C511 C562 C561 22(5)
C563 C513 N5 113(10)
C563 C513 C514 6(9)
N5 C513 C514 108(4)
C563 C513 C564 21(10)
N5 C513 C564 105(6)
C514 C513 C564 16(4)
C563 C514 C565 109(10)
C563 C514 C513 6(9)
C565 C514 C513 113(7)
C563 C514 C515 77(9)
C565 C514 C515 33(4)
C513 C514 C515 81(4)
C563 C514 C516 123(10)
C565 C514 C516 14(5)
C513 C514 C516 127(5)
C515 C514 C516 46(3)
C565 C515 C516 19(8)
C565 C515 C566 57(8)
C516 C515 C566 55(4)
C565 C515 C514 60(8)
C516 C515 C514 78(5)
C566 C515 C514 94(5)
C565 C515 C563 88(9)
C516 C515 C563 107(6)
C566 C515 C563 107(6)
C514 C515 C563 30(4)
C565 C515 C564 65(9)
C516 C515 C564 82(6)
C566 C515 C564 108(6)
C514 C515 C564 15(4)
C563 C515 C564 32(5)
C565 C516 C566 70(10)
C565 C516 C515 27(10)
C566 C516 C515 68(5)
C565 C516 C514 31(10)
C566 C516 C514 89(5)
C515 C516 C514 56(4)
C513 C563 C514 168(10)
C513 C563 C564 141(10)
C514 C563 C564 28(9)
C513 C563 C515 114(10)
C514 C563 C515 73(9)
C564 C563 C515 74(10)
C513 C563 N5 44(8)
C514 C563 N5 126(10)
C564 C563 N5 116(10)
C515 C563 N5 156(7)
C513 C563 C565 142(10)
C514 C563 C565 46(8)
C564 C563 C565 55(10)
C515 C563 C565 29(4)
N5 C563 C565 171(7)
C563 C564 C565 95(10)
C563 C564 C513 18(9)
C565 C564 C513 107(8)
C563 C564 C515 73(10)
C565 C564 C515 32(4)
C513 C564 C515 79(6)
C516 C565 C515 134(10)
C516 C565 C566 83(10)
C515 C565 C566 89(10)
C516 C565 C514 136(10)
C515 C565 C514 87(9)
C566 C565 C514 119(9)
C516 C565 C564 133(10)
C515 C565 C564 82(9)
C566 C565 C564 134(10)
C514 C565 C564 17(5)
C516 C565 C563 161(10)
C515 C565 C563 63(8)
C566 C565 C563 108(8)
C514 C565 C563 25(4)
C564 C565 C563 30(5)
C565 C566 C516 27(5)
C565 C566 C515 34(5)
C516 C566 C515 56(5)
N6 C601 C602 116(3)
C601 C602 C603 108(3)
C602 C603 C604 108(3)
N6 C605 C606 107(4)
N6 C605 C656 116(5)
C606 C605 C656 31(4)
C656 C606 C605 82(10)
C656 C606 C607 76(10)
C605 C606 C607 105(5)
C657 C607 C608 44(7)
C657 C607 C606 95(8)
C608 C607 C606 115(6)
C657 C607 C656 66(8)
C608 C607 C656 93(7)
C606 C607 C656 28(4)
C657 C608 C607 58(9)
C606 C656 C605 67(10)
C606 C656 C657 116(10)
C605 C656 C657 114(8)
C606 C656 C607 76(10)
C605 C656 C607 99(7)
C657 C656 C607 41(5)
C608 C657 C607 78(10)
C608 C657 C658 151(10)
C607 C657 C658 102(10)
C608 C657 C656 116(10)
C607 C657 C656 73(9)
C658 C657 C656 91(9)
C660 C609 N6 115(4)
C660 C609 C610 16(5)
N6 C609 C610 106(5)
C660 C610 C661 63(10)
C660 C610 C609 49(10)
C661 C610 C609 98(7)
C661 C611 C662 51(9)
C661 C611 C660 37(8)
C662 C611 C660 88(6)
C662 C612 C661 48(10)
C610 C660 C609 115(10)
C610 C660 C661 98(10)
C609 C660 C661 122(7)
C610 C660 C611 116(10)
C609 C660 C611 103(5)
C661 C660 C611 21(4)
C611 C661 C662 99(10)
C611 C661 C660 122(10)
C662 C661 C660 137(8)
C611 C661 C610 139(10)
C662 C661 C610 122(8)
C660 C661 C610 19(5)
C611 C661 C612 119(10)
C662 C661 C612 25(5)
C660 C661 C612 118(7)
C610 C661 C612 100(7)
C612 C662 C661 106(10)
C612 C662 C611 130(10)
C661 C662 C611 30(5)
C663 C613 C614 127(10)
C663 C613 C664 90(8)
C614 C613 C664 80(6)
C663 C613 N6 63(7)
C614 C613 N6 163(7)
C664 C613 N6 116(5)
C613 C614 C615 123(7)
C613 C614 C664 60(5)
C615 C614 C664 71(5)
C613 C614 C663 25(5)
C615 C614 C663 104(5)
C664 C614 C663 60(4)
C613 C614 C666 147(7)
C615 C614 C666 40(4)
C664 C614 C666 87(5)
C663 C614 C666 141(5)
C613 C614 C665 112(6)
C615 C614 C665 23(3)
C664 C614 C665 53(4)
C663 C614 C665 102(5)
C666 C614 C665 39(3)
C665 C615 C666 75(8)
C665 C615 C614 116(9)
C666 C615 C614 93(6)
C665 C615 C616 99(9)
C666 C615 C616 26(4)
C614 C615 C616 92(5)
C665 C615 C664 66(8)
C666 C615 C664 108(6)
C614 C615 C664 59(4)
C616 C615 C664 129(5)
C666 C616 C615 52(10)
C666 C616 C665 29(10)
C615 C616 C665 26(3)
C613 C663 N6 85(7)
C613 C663 C664 56(6)
N6 C663 C664 111(5)
C613 C663 C614 28(6)
N6 C663 C614 112(5)
C664 C663 C614 55(4)
C613 C664 C614 40(4)
C613 C664 C665 114(6)
C614 C664 C665 75(5)
C613 C664 C663 34(4)
C614 C664 C663 65(5)
C665 C664 C663 122(6)
C613 C664 C615 87(5)
C614 C664 C615 51(4)
C665 C664 C615 28(3)
C663 C664 C615 95(5)
C615 C665 C666 67(8)
C615 C665 C664 85(9)
C666 C665 C664 114(7)
C615 C665 C616 55(7)
C666 C665 C616 15(5)
C664 C665 C616 118(6)
C615 C665 C614 41(7)
C666 C665 C614 70(5)
C664 C665 C614 52(4)
C616 C665 C614 68(4)
C616 C666 C615 103(10)
C616 C666 C665 136(10)
C615 C666 C665 38(5)
C616 C666 C614 97(10)
C615 C666 C614 47(4)
C665 C666 C614 71(5)

loop_
_geom_bond_atom_site_label_1
_geom_bond_atom_site_label_2
_geom_bond_distance
W1 O1 1.747(13)
W1 O2 1.749(13)
W1 O19 1.924(11)
W1 O21 1.943(10)
W1 O15 2.226(10)
W1 O20 2.298(11)
W2 O3 1.726(13)
W2 O4 1.740(11)
W2 O19 1.936(11)
W2 O23 1.961(11)
W2 O15 2.231(10)
W2 O22 2.254(11)
W3 O5 1.721(14)
W3 O6 1.725(13)
W3 O26 1.932(12)
W3 O24 1.935(12)
W3 O16 2.239(11)
W3 O25 2.302(11)
W4 O7 1.713(14)
W4 O8 1.740(14)
W4 O28 1.936(12)
W4 O24 1.943(11)
W4 O16 2.229(11)
W4 O27 2.252(12)
W5 O9 1.720(12)
W5 O31 1.873(12)
W5 O29 1.927(11)
W5 O30 1.931(11)
W5 O20 1.983(11)
W5 O17 2.311(10)
W6 O10 1.728(12)
W6 O22 1.877(11)
W6 O33 1.904(11)
W6 O29 1.919(11)
W6 O32 2.002(11)
W6 O18 2.323(10)
W7 O11 1.731(12)
W7 O35 1.893(11)
W7 O34 1.898(11)
W7 O32 1.910(12)
W7 O25 1.968(11)
W7 O18 2.316(10)
W8 O12 1.727(12)
W8 O27 1.880(13)
W8 O36 1.901(12)
W8 O34 1.954(11)
W8 O30 1.992(12)
W8 O17 2.295(10)
W9 O13 1.736(13)
W9 O21 1.880(10)
W9 O28 1.901(13)
W9 O36 1.969(11)
W9 O31 1.999(13)
W9 O17 2.282(10)
W10 O14 1.734(12)
W10 O23 1.878(10)
W10 O26 1.898(12)
W10 O35 1.968(10)
W10 O33 1.975(12)
W10 O18 2.270(9)
Ge1 O16 1.728(11)
Ge1 O15 1.743(10)
Ge1 O18 1.755(10)
Ge1 O17 1.761(10)
N1 C105 1.50(3)
N1 C101 1.51(3)
N1 C159 1.52(6)
N1 C113 1.56(3)
N1 C109 1.58(7)
N2 C209 1.29(8)
N2 C205 1.39(4)
N2 C263 1.48(7)
N2 C201 1.50(8)
N2 C251 1.54(8)
N2 C259 1.57(5)
N2 C213 1.60(6)
N2 C264 1.88(8)
N2 C210 1.97(8)
N3 C363 1.47(6)
N3 C305 1.53(4)
N3 C309 1.55(4)
N3 C301 1.74(6)
N3 C313 1.84(9)
N4 C401 1.45(3)
N4 C405 1.49(5)
N4 C409 1.51(3)
N4 C413 1.53(5)
N4 C455 1.56(6)
N4 C463 1.60(6)
N5 C513 1.47(6)
N5 C505 1.47(4)
N5 C509 1.51(3)
N5 C501 1.55(3)
N5 C563 1.95(11)
N6 C609 1.48(4)
N6 C601 1.51(4)
N6 C605 1.54(4)
N6 C663 1.57(8)
N6 C613 1.75(7)
N7 C701 1.42(6)
N8 C801 1.38(4)
N9 C901 1.41(4)
C701 C702 1.25(7)
C801 C802 1.17(5)
C901 C902 1.15(4)
C101 C152 1.48(10)
C101 C102 1.57(5)
C102 C153 1.37(10)
C102 C103 1.56(6)
C103 C104 1.55(6)
C103 C154 1.69(9)
C103 C152 1.72(10)
C104 C154 0.70(8)
C104 C153 1.68(9)
C152 C153 1.44(13)
C153 C154 1.61(11)
C105 C156 1.53(6)
C105 C106 1.56(6)
C106 C157 1.40(7)
C106 C107 1.46(7)
C107 C157 0.56(5)
C107 C108 1.48(6)
C107 C156 1.72(7)
C107 C158 1.77(7)
C108 C158 0.62(5)
C108 C157 1.49(6)
C156 C157 1.55(8)
C157 C158 1.59(7)
C109 C160 1.45(9)
C109 C110 1.51(10)
C110 C111 1.54(9)
C110 C161 1.63(9)
C110 C159 1.71(9)
C111 C161 0.56(6)
C111 C112 1.44(7)
C111 C160 1.55(8)
C112 C162 0.78(6)
C112 C161 0.99(6)
C159 C160 1.59(8)
C160 C161 1.53(8)
C161 C162 1.54(6)
C113 C114 1.49(4)
C114 C115 1.56(6)
C114 C165 1.92(12)
C115 C165 0.95(11)
C115 C116 1.47(7)
C115 C166 1.51(12)
C116 C166 0.99(12)
C116 C165 1.86(13)
C165 C166 1.32(15)
C201 C251 0.63(9)
C201 C202 1.37(10)
C202 C252 0.86(8)
C202 C251 1.05(9)
C202 C253 1.65(10)
C202 C203 1.80(10)
C203 C253 0.87(8)
C203 C204 1.67(10)
C203 C252 2.00(10)
C204 C253 1.05(8)
C204 C254 1.05(8)
C251 C252 1.62(9)
C252 C253 1.54(9)
C253 C254 1.73(9)
C205 C256 1.33(6)
C205 C263 1.40(7)
C205 C206 1.50(10)
C205 C209 1.90(9)
C206 C256 0.66(9)
C206 C207 0.97(11)
C206 C257 1.84(10)
C207 C256 0.92(9)
C207 C257 1.29(9)
C207 C208 1.82(12)
C207 C258 1.83(10)
C208 C258 0.72(9)
C208 C257 1.79(10)
C256 C257 1.32(7)
C257 C258 1.30(6)
C209 C259 0.61(8)
C209 C210 1.41(11)
C210 C260 0.89(8)
C210 C259 0.90(8)
C210 C211 1.46(11)
C211 C261 0.62(8)
C211 C260 0.95(8)
C211 C212 1.20(11)
C211 C259 1.89(9)
C211 C262 1.99(9)
C212 C261 0.94(8)
C212 C262 1.00(8)
C212 C260 1.63(9)
C259 C260 1.57(6)
C260 C261 1.49(6)
C261 C262 1.55(6)
C213 C214 1.56(6)
C213 C263 1.61(8)
C214 C264 1.13(8)
C214 C265 1.33(8)
C214 C263 1.44(7)
C214 C215 1.64(6)
C215 C265 0.59(7)
C215 C216 1.49(6)
C215 C266 1.62(8)
C216 C266 0.81(7)
C216 C265 1.38(8)
C263 C264 1.51(10)
C264 C265 1.86(10)
C265 C266 1.76(9)
C301 C302 1.44(8)
C302 C303 1.86(9)
C303 C304 1.84(13)
C305 C306 1.49(4)
C306 C307 1.53(5)
C307 C308 1.61(6)
C309 C360 1.30(12)
C309 C310 1.58(8)
C310 C311 1.43(10)
C310 C361 1.56(11)
C311 C312 1.15(8)
C311 C362 1.49(11)
C311 C361 1.50(11)
C311 C360 1.72(13)
C312 C362 1.33(11)
C312 C361 1.38(11)
C360 C361 2.00(14)
C361 C362 1.68(13)
C313 C314 0.81(11)
C313 C363 1.32(10)
C313 C364 1.45(11)
C314 C364 0.85(9)
C314 C363 1.31(10)
C314 C365 1.66(13)
C314 C315 1.71(15)
C315 C364 1.56(12)
C315 C316 1.67(14)
C315 C366 1.70(12)
C316 C366 1.41(10)
C316 C365 1.46(11)
C363 C364 1.66(9)
C364 C365 1.40(10)
C365 C366 1.48(10)
C401 C402 1.58(3)
C402 C403 1.52(4)
C403 C404 1.57(5)
C405 C406 1.50(6)
C405 C456 1.59(7)
C406 C407 1.57(6)
C406 C455 1.60(7)
C406 C457 1.76(6)
C407 C457 0.58(5)
C407 C456 1.45(6)
C407 C408 1.46(5)
C407 C458 1.60(6)
C408 C458 0.61(5)
C408 C457 1.70(6)
C455 C456 1.59(8)
C456 C457 1.51(7)
C457 C458 1.63(7)
C409 C410 1.54(3)
C410 C411 1.54(4)
C411 C412 1.52(4)
C413 C414 1.61(6)
C413 C464 1.74(7)
C414 C465 1.43(7)
C414 C463 1.44(7)
C414 C415 1.48(6)
C415 C465 0.56(5)
C415 C416 1.54(6)
C415 C464 1.67(7)
C415 C466 1.78(6)
C416 C466 0.58(5)
C416 C465 1.50(6)
C463 C464 1.48(7)
C464 C465 1.47(7)
C465 C466 1.55(7)
C501 C502 1.54(4)
C502 C503 1.56(4)
C503 C504 1.49(4)
C505 C506 1.44(6)
C505 C556 1.66(13)
C506 C556 1.21(12)
C506 C507 1.84(7)
C507 C557 0.70(13)
C507 C508 1.46(6)
C507 C556 1.59(13)
C508 C557 1.22(13)
C508 C558 1.47(13)
C556 C557 1.76(18)
C557 C558 1.97(18)
C509 C510 1.47(8)
C509 C560 1.68(7)
C510 C560 0.54(9)
C510 C511 1.48(10)
C510 C561 1.63(10)
C511 C561 0.59(8)
C511 C562 1.15(8)
C511 C512 1.55(10)
C511 C560 1.55(10)
C512 C562 1.11(8)
C512 C561 1.48(9)
C560 C561 1.49(9)
C561 C562 1.47(8)
C513 C563 0.82(11)
C513 C514 1.70(9)
C513 C564 1.70(15)
C514 C563 0.89(12)
C514 C565 1.49(12)
C514 C515 1.72(10)
C514 C516 2.04(10)
C515 C565 0.95(11)
C515 C516 1.51(8)
C515 C566 1.69(11)
C515 C563 1.75(12)
C515 C564 1.76(14)
C516 C565 0.69(11)
C516 C566 1.49(11)
C563 C564 0.98(15)
C563 C565 1.97(16)
C564 C565 1.62(16)
C565 C566 1.41(14)
C601 C602 1.52(5)
C602 C603 1.53(5)
C603 C604 1.56(6)
C605 C606 1.61(9)
C605 C656 1.73(13)
C606 C656 0.90(13)
C606 C607 1.83(11)
C607 C657 1.24(13)
C607 C608 1.44(10)
C607 C656 1.83(15)
C608 C657 1.02(13)
C656 C657 1.75(17)
C657 C658 1.52(16)
C609 C660 1.40(8)
C609 C610 1.69(12)
C610 C660 0.53(13)
C610 C661 1.58(14)
C611 C661 0.84(11)
C611 C662 1.68(13)
C611 C660 2.01(13)
C612 C662 0.76(11)
C612 C661 1.71(13)
C660 C661 1.42(10)
C661 C662 1.33(9)
C613 C663 0.92(8)
C613 C614 1.03(8)
C613 C664 1.38(9)
C614 C615 1.42(8)
C614 C664 1.57(9)
C614 C663 1.74(10)
C614 C666 1.93(10)
C614 C665 1.93(10)
C615 C665 0.82(8)
C615 C666 1.23(10)
C615 C616 1.53(9)
C615 C664 1.73(10)
C616 C666 0.68(9)
C616 C665 1.84(10)
C663 C664 1.67(11)
C664 C665 1.59(10)
C665 C666 1.29(10)
